data_7103004
loop_
_publ_author_name
'Xue, Dong-Xu'
'Zhang, Wei-Xiong'
'Chen, Xiao-Ming'
'Wang, He-Zhou'

_publ_section_title
;
 Single-crystal-to-single-crystal transformation involving release of
 bridging water molecules and conversion of chain helicity in a chiral
 three-dimensional metal-organic framework.
;
_journal_issue 13
_journal_name_full 'Chemical communications (Cambridge, England)'
_journal_page_first 1551
_journal_page_last 1553
_journal_paper_doi 10.1039/b717885a
_journal_year 2008
_chemical_formula_sum 'C6 H6 Cd N2 O5 S3'
_chemical_formula_weight 394.71
_chemical_name_common 'cadmium bct'
_chemical_name_systematic
;
?
;
_space_group_IT_number 19
_symmetry_cell_setting orthorhombic
_symmetry_space_group_name_Hall 'P 2ac 2ab'
_symmetry_space_group_name_H-M 'P 21 21 21'
_atom_sites_solution_hydrogens geom
_atom_sites_solution_primary direct
_atom_sites_solution_secondary difmap
_audit_creation_method SHELXL-97
_cell_angle_alpha 90.00
_cell_angle_beta 90.00
_cell_angle_gamma 90.00
_cell_formula_units_Z 4
_cell_length_a 5.1461(6)
_cell_length_b 10.1964(12)
_cell_length_c 20.941(2)
_cell_measurement_temperature 293(2)
_cell_volume 1098.8(2)
_computing_cell_refinement 'SAINT-PLUS, Ver. 6.0, 1997'
_computing_data_collection 'SMART, 1998.'
_computing_data_reduction 'SAINT-PLUS, Ver. 6.0, 1997'
_computing_molecular_graphics 'XP, Ver. 6.10, Bruker AXS Inc., 2000.'
_computing_publication_material 'SHELXTL-Bruker AXS Inc., 1998.'
_computing_structure_refinement 'SHELXL-97 (Sheldrick, 1997)'
_computing_structure_solution 'SHELXS-97 (Sheldrick, 1990)'
_diffrn_ambient_temperature 293(2)
_diffrn_measured_fraction_theta_full 0.997
_diffrn_measured_fraction_theta_max 0.997
_diffrn_measurement_device_type 'Bruker Apex CCD'
_diffrn_measurement_method '\w scan'
_diffrn_radiation_monochromator graphite
_diffrn_radiation_source 'fine-focus sealed tube'
_diffrn_radiation_type MoK\a
_diffrn_radiation_wavelength 0.71073
_diffrn_reflns_av_R_equivalents 0.0178
_diffrn_reflns_av_sigmaI/netI 0.0132
_diffrn_reflns_limit_h_max 6
_diffrn_reflns_limit_h_min -6
_diffrn_reflns_limit_k_max 12
_diffrn_reflns_limit_k_min -12
_diffrn_reflns_limit_l_max 25
_diffrn_reflns_limit_l_min -25
_diffrn_reflns_number 11214
_diffrn_reflns_theta_full 25.97
_diffrn_reflns_theta_max 25.97
_diffrn_reflns_theta_min 2.22
_exptl_absorpt_coefficient_mu 2.567
_exptl_absorpt_correction_T_max 0.6148
_exptl_absorpt_correction_T_min 0.3275
_exptl_absorpt_correction_type multi-scan
_exptl_absorpt_process_details 'SADABS (Bruker, 2002)'
_exptl_crystal_colour colorless
_exptl_crystal_density_diffrn 2.386
_exptl_crystal_density_method 'not measured'
_exptl_crystal_description block
_exptl_crystal_F_000 768
_exptl_crystal_size_max 0.56
_exptl_crystal_size_mid 0.28
_exptl_crystal_size_min 0.21
_refine_diff_density_max 0.393
_refine_diff_density_min -0.360
_refine_diff_density_rms 0.058
_refine_ls_abs_structure_details 'Flack H D (1983), Acta Cryst. A39, 876-881'
_refine_ls_abs_structure_Flack 0.014(18)
_refine_ls_extinction_coef 0.0030(4)
_refine_ls_extinction_expression Fc^*^=kFc[1+0.001xFc^2^\l^3^/sin(2\q)]^-1/4^
_refine_ls_extinction_method SHELXL
_refine_ls_goodness_of_fit_ref 1.155
_refine_ls_hydrogen_treatment constr
_refine_ls_matrix_type full
_refine_ls_number_parameters 155
_refine_ls_number_reflns 2156
_refine_ls_number_restraints 0
_refine_ls_restrained_S_all 1.155
_refine_ls_R_factor_all 0.0137
_refine_ls_R_factor_gt 0.0136
_refine_ls_shift/su_max 0.001
_refine_ls_shift/su_mean 0.000
_refine_ls_structure_factor_coef Fsqd
_refine_ls_weighting_details 'calc w=1/[\s^2^(Fo^2^)+(0.0181P)^2^+0.4390P] where P=(Fo^2^+2Fc^2^)/3'
_refine_ls_weighting_scheme calc
_refine_ls_wR_factor_gt 0.0362
_refine_ls_wR_factor_ref 0.0362
_reflns_number_gt 2152
_reflns_number_total 2156
_reflns_threshold_expression >2sigma(I)
_cod_data_source_file b717885a.txt
_cod_data_source_block 1mpm
_cod_depositor_comments
;
The following automatic conversions were performed:
'_symmetry_cell_setting' value 'Orthorhombic' changed to 'orthorhombic'
according to '/home/saulius/struct/CIF-dictionaries/cif_core.dic'
dictionary named 'cif_core.dic' version 2.4.1 from
2010-06-29.

'_exptl_absorpt_correction_type' value 'Multi-scan' changed
to 'multi-scan' according to
'/home/saulius/struct/CIF-dictionaries/cif_core.dic' dictionary named
'cif_core.dic' version 2.4.1 from 2010-06-29.

Automatic conversion script
Id: cif_fix_enum 1527 2010-12-29 10:47:43Z saulius 
;
_cod_original_sg_symbol_H-M P2(1)2(1)2(1)
_cod_database_code 7103004

loop_
_symmetry_equiv_pos_as_xyz
'x, y, z'
'-x+1/2, -y, z+1/2'
'-x, y+1/2, -z+1/2'
'x+1/2, -y+1/2, -z'

loop_
_atom_site_label
_atom_site_type_symbol
_atom_site_fract_x
_atom_site_fract_y
_atom_site_fract_z
_atom_site_U_iso_or_equiv
_atom_site_adp_type
_atom_site_occupancy
_atom_site_symmetry_multiplicity
_atom_site_calc_flag
_atom_site_refinement_flags
_atom_site_disorder_assembly
_atom_site_disorder_group
Cd1 Cd -0.19695(3) 0.598736(16) 0.037363(8) 0.02373(6) Uani 1 1 d . . .
S1 S 0.93390(15) -0.01266(7) -0.26136(3) 0.03670(17) Uani 1 1 d . . .
S2 S 0.58034(14) 0.20138(6) -0.20367(3) 0.03044(14) Uani 1 1 d . . .
S3 S 0.17831(14) 0.24968(6) -0.09860(3) 0.03051(13) Uani 1 1 d . . .
O1 O 0.9014(4) 0.26796(17) -0.39202(8) 0.0311(4) Uani 1 1 d . . .
O1W O 0.1353(3) 0.76286(16) 0.04488(8) 0.0255(4) Uani 1 1 d . . .
H1WA H 0.0691 0.8018 0.0769 0.031 Uiso 1 1 d R . .
H1WB H 0.2685 0.7293 0.0624 0.031 Uiso 1 1 d R . .
O2 O 0.6052(4) 0.1203(2) -0.36153(8) 0.0347(4) Uani 1 1 d . . .
O3 O 0.0202(3) 0.46199(17) -0.02610(9) 0.0304(4) Uani 1 1 d . . .
O4 O 0.3902(3) 0.51969(16) 0.02095(8) 0.0298(4) Uani 1 1 d . . .
N1 N 0.6000(5) -0.0371(2) -0.16687(10) 0.0321(5) Uani 1 1 d . . .
N2 N 0.4286(5) 0.0249(2) -0.12682(9) 0.0282(5) Uani 1 1 d . . .
C1 C 0.8189(5) 0.1747(2) -0.35755(10) 0.0242(5) Uani 1 1 d . . .
C2 C 1.0137(5) 0.1311(3) -0.30701(12) 0.0322(6) Uani 1 1 d . . .
H2A H 1.0387 0.2032 -0.2774 0.039 Uiso 1 1 calc R . .
H2B H 1.1789 0.1156 -0.3280 0.039 Uiso 1 1 calc R . .
C3 C 0.6988(5) 0.0430(2) -0.20861(10) 0.0258(5) Uani 1 1 d . . .
C4 C 0.3976(5) 0.1491(2) -0.13934(11) 0.0255(5) Uani 1 1 d . . .
C5 C 0.4089(5) 0.3578(3) -0.05988(13) 0.0318(6) Uani 1 1 d . . .
H5A H 0.5283 0.3069 -0.0340 0.038 Uiso 1 1 calc R . .
H5B H 0.5089 0.4048 -0.0918 0.038 Uiso 1 1 calc R . .
C6 C 0.2630(5) 0.4546(2) -0.01807(11) 0.0242(5) Uani 1 1 d . . .

loop_
_atom_site_aniso_label
_atom_site_aniso_U_11
_atom_site_aniso_U_22
_atom_site_aniso_U_33
_atom_site_aniso_U_23
_atom_site_aniso_U_13
_atom_site_aniso_U_12
Cd1 0.02436(10) 0.02402(9) 0.02282(9) -0.00279(6) -0.00121(7) 0.00360(7)
S1 0.0451(4) 0.0349(3) 0.0301(3) 0.0102(3) 0.0126(3) 0.0156(3)
S2 0.0386(3) 0.0234(3) 0.0293(3) 0.0031(2) 0.0080(3) 0.0020(3)
S3 0.0266(3) 0.0325(3) 0.0325(3) -0.0090(2) 0.0038(3) -0.0021(3)
O1 0.0271(9) 0.0346(9) 0.0316(9) 0.0121(7) -0.0004(8) 0.0004(8)
O1W 0.0216(8) 0.0307(8) 0.0243(8) 0.0001(7) 0.0012(7) 0.0040(6)
O2 0.0275(9) 0.0452(11) 0.0314(9) 0.0106(8) -0.0022(7) -0.0050(9)
O3 0.0219(8) 0.0324(9) 0.0369(10) -0.0092(7) 0.0025(8) 0.0034(7)
O4 0.0274(9) 0.0268(9) 0.0351(9) -0.0080(7) -0.0013(7) -0.0008(7)
N1 0.0410(12) 0.0278(10) 0.0274(10) 0.0045(8) 0.0069(10) 0.0049(9)
N2 0.0328(11) 0.0274(11) 0.0244(10) -0.0008(8) 0.0038(9) -0.0004(9)
C1 0.0244(12) 0.0300(12) 0.0182(10) 0.0005(8) 0.0034(10) 0.0051(10)
C2 0.0272(12) 0.0411(15) 0.0283(12) 0.0127(10) 0.0034(10) 0.0015(11)
C3 0.0305(12) 0.0248(11) 0.0220(10) -0.0017(9) -0.0001(11) 0.0020(10)
C4 0.0266(12) 0.0288(12) 0.0212(10) -0.0034(9) -0.0003(9) -0.0032(10)
C5 0.0259(12) 0.0308(12) 0.0387(13) -0.0137(10) -0.0003(11) 0.0039(11)
C6 0.0234(13) 0.0202(10) 0.0288(11) 0.0004(9) 0.0033(9) -0.0006(9)

loop_
_atom_type_symbol
_atom_type_description
_atom_type_scat_dispersion_real
_atom_type_scat_dispersion_imag
_atom_type_scat_source
C C 0.0033 0.0016 'International Tables Vol C Tables 4.2.6.8 and 6.1.1.4'
H H 0.0000 0.0000 'International Tables Vol C Tables 4.2.6.8 and 6.1.1.4'
N N 0.0061 0.0033 'International Tables Vol C Tables 4.2.6.8 and 6.1.1.4'
O O 0.0106 0.0060 'International Tables Vol C Tables 4.2.6.8 and 6.1.1.4'
S S 0.1246 0.1234 'International Tables Vol C Tables 4.2.6.8 and 6.1.1.4'
Cd Cd -0.8075 1.2024 'International Tables Vol C Tables 4.2.6.8 and 6.1.1.4'

loop_
_geom_angle_atom_site_label_1
_geom_angle_atom_site_label_2
_geom_angle_atom_site_label_3
_geom_angle
_geom_angle_site_symmetry_1
_geom_angle_site_symmetry_3
_geom_angle_publ_flag
O3 Cd1 O1 175.86(7) . 2_565 ?
O3 Cd1 O4 98.92(6) . 1_455 ?
O1 Cd1 O4 83.04(6) 2_565 1_455 ?
O3 Cd1 N2 90.11(7) . 4_455 ?
O1 Cd1 N2 85.93(7) 2_565 4_455 ?
O4 Cd1 N2 100.68(7) 1_455 4_455 ?
O3 Cd1 O1W 96.96(6) . 4_465 ?
O1 Cd1 O1W 87.04(6) 2_565 4_465 ?
O4 Cd1 O1W 76.42(6) 1_455 4_465 ?
N2 Cd1 O1W 172.68(7) 4_455 4_465 ?
O3 Cd1 O1W 96.80(6) . . ?
O1 Cd1 O1W 82.51(6) 2_565 . ?
O4 Cd1 O1W 156.04(6) 1_455 . ?
N2 Cd1 O1W 97.25(7) 4_455 . ?
O1W Cd1 O1W 83.84(4) 4_465 . ?
C3 S1 C2 103.39(12) . . ?
C4 S2 C3 87.17(12) . . ?
C4 S3 C5 98.78(12) . . ?
C1 O1 Cd1 131.75(17) . 2_564 ?
Cd1 O1W Cd1 128.53(7) 4_565 . ?
C6 O3 Cd1 117.02(16) . . ?
C6 O4 Cd1 140.76(16) . 1_655 ?
C3 N1 N2 111.9(2) . . ?
C4 N2 N1 113.8(2) . . ?
C4 N2 Cd1 130.42(17) . 4 ?
N1 N2 Cd1 114.68(14) . 4 ?
O2 C1 O1 126.7(2) . . ?
O2 C1 C2 120.1(2) . . ?
O1 C1 C2 113.2(2) . . ?
C1 C2 S1 117.20(19) . . ?
N1 C3 S2 114.11(19) . . ?
N1 C3 S1 119.73(18) . . ?
S2 C3 S1 126.14(14) . . ?
N2 C4 S2 113.0(2) . . ?
N2 C4 S3 123.4(2) . . ?
S2 C4 S3 123.49(15) . . ?
C6 C5 S3 109.26(19) . . ?
O4 C6 O3 125.3(2) . . ?
O4 C6 C5 117.8(2) . . ?
O3 C6 C5 116.8(2) . . ?

loop_
_geom_bond_atom_site_label_1
_geom_bond_atom_site_label_2
_geom_bond_distance
_geom_bond_site_symmetry_2
_geom_bond_publ_flag
Cd1 O3 2.2269(17) . ?
Cd1 O1 2.2676(17) 2_565 ?
Cd1 O4 2.2983(17) 1_455 ?
Cd1 N2 2.348(2) 4_455 ?
Cd1 O1W 2.3882(16) 4_465 ?
Cd1 O1W 2.3974(17) . ?
S1 C3 1.734(3) . ?
S1 C2 1.797(3) . ?
S2 C4 1.727(3) . ?
S2 C3 1.729(2) . ?
S3 C4 1.747(3) . ?
S3 C5 1.812(3) . ?
O1 C1 1.267(3) . ?
O1 Cd1 2.2676(17) 2_564 ?
O1W Cd1 2.3882(16) 4_565 ?
O2 C1 1.235(3) . ?
O3 C6 1.263(3) . ?
O4 C6 1.239(3) . ?
O4 Cd1 2.2983(17) 1_655 ?
N1 C3 1.300(3) . ?
N1 N2 1.372(3) . ?
N2 C4 1.304(3) . ?
N2 Cd1 2.348(2) 4 ?
C1 C2 1.524(3) . ?
C5 C6 1.518(3) . ?
